data_4089161
loop_
_publ_author_name
'Mikus, Malte S.'
'Torker, Sebastian'
'Xu, Chaofan'
'Li, Bo'
'Hoveyda, Amir H.'

_publ_section_title
;
 Pentacoordinate Ruthenium(II) Catecholthiolate and Mercaptophenolate
 Catalysts for Olefin Metathesis: Anionic Ligand Exchange and Ease of
 Initiation
;
_journal_issue 22
_journal_name_full Organometallics
_journal_page_first 3878
_journal_paper_doi 10.1021/acs.organomet.6b00773
_journal_volume 35
_journal_year 2016
_chemical_formula_moiety 'C43 H54 N2 O2 Ru S'
_chemical_formula_sum 'C43 H54 N2 O2 Ru S'
_chemical_formula_weight 764.01
_chemical_name_systematic Ru-6d
_space_group_crystal_system monoclinic
_space_group_IT_number 14
_space_group_name_Hall '-P 2yn'
_space_group_name_H-M_alt 'P 1 21/n 1'
_atom_sites_solution_hydrogens geom
_atom_sites_solution_primary direct
_atom_sites_solution_secondary difmap
_audit_creation_method SHELXL-2014/7
_cell_angle_alpha 90
_cell_angle_beta 100.3570(10)
_cell_angle_gamma 90
_cell_formula_units_Z 8
_cell_length_a 25.2661(9)
_cell_length_b 11.9359(5)
_cell_length_c 25.9920(10)
_cell_measurement_reflns_used 9587
_cell_measurement_temperature 100(2)
_cell_measurement_theta_max 66.70
_cell_measurement_theta_min 2.25
_cell_volume 7710.8(5)
_computing_cell_refinement 'SAINT (Bruker, 2014)'
_computing_data_collection 'APEX2 (Bruker, 2014)'
_computing_data_reduction 'SAINT (Bruker, 2014)'
_computing_molecular_graphics 'Bruker SHELXTL'
_computing_publication_material 'Bruker SHELXTL'
_computing_structure_refinement 'SHELXL-2014 (Sheldrick, 2014)'
_computing_structure_solution 'SHELXL-2014 (Sheldrick, 2014)'
_diffrn_ambient_temperature 100(2)
_diffrn_measured_fraction_theta_full 0.998
_diffrn_measured_fraction_theta_max 0.998
_diffrn_measurement_device_type 'Bruker Kappa DUO CCD diffractometer'
_diffrn_measurement_method '\f and \w scans'
_diffrn_radiation_monochromator mirrors
_diffrn_radiation_type CuK\a
_diffrn_radiation_wavelength 1.54178
_diffrn_reflns_av_R_equivalents 0.0299
_diffrn_reflns_av_unetI/netI 0.0150
_diffrn_reflns_Laue_measured_fraction_full 0.998
_diffrn_reflns_Laue_measured_fraction_max 0.998
_diffrn_reflns_limit_h_max 30
_diffrn_reflns_limit_h_min -30
_diffrn_reflns_limit_k_max 13
_diffrn_reflns_limit_k_min -14
_diffrn_reflns_limit_l_max 30
_diffrn_reflns_limit_l_min -30
_diffrn_reflns_number 117484
_diffrn_reflns_point_group_measured_fraction_full 0.998
_diffrn_reflns_point_group_measured_fraction_max 0.998
_diffrn_reflns_theta_full 66.698
_diffrn_reflns_theta_max 66.698
_diffrn_reflns_theta_min 2.245
_diffrn_source 'microfocus sealed tube'
_diffrn_source_type 'Incoatec I\uS'
_exptl_absorpt_coefficient_mu 4.080
_exptl_absorpt_correction_T_max 0.7528
_exptl_absorpt_correction_T_min 0.6459
_exptl_absorpt_correction_type multi-scan
_exptl_absorpt_process_details
;
Sheldrick, G.M. (2013). SADABS. Bruker AXS Inc. Madison, WI USA.
;
_exptl_crystal_colour red
_exptl_crystal_density_diffrn 1.316
_exptl_crystal_density_meas ?
_exptl_crystal_density_method none
_exptl_crystal_description block
_exptl_crystal_F_000 3216
_exptl_crystal_size_max 0.160
_exptl_crystal_size_mid 0.120
_exptl_crystal_size_min 0.070
_refine_diff_density_max 0.375
_refine_diff_density_min -0.308
_refine_diff_density_rms 0.048
_refine_ls_extinction_coef na
_refine_ls_extinction_method none
_refine_ls_goodness_of_fit_ref 1.046
_refine_ls_hydrogen_treatment constr
_refine_ls_matrix_type full
_refine_ls_number_parameters 903
_refine_ls_number_reflns 13625
_refine_ls_number_restraints 0
_refine_ls_restrained_S_all 1.046
_refine_ls_R_factor_all 0.0230
_refine_ls_R_factor_gt 0.0223
_refine_ls_shift/su_max 0.005
_refine_ls_shift/su_mean 0.000
_refine_ls_structure_factor_coef Fsqd
_refine_ls_weighting_details 'w=1/[\s^2^(Fo^2^)+(0.0262P)^2^+6.0768P] where P=(Fo^2^+2Fc^2^)/3'
_refine_ls_weighting_scheme calc
_refine_ls_wR_factor_gt 0.0556
_refine_ls_wR_factor_ref 0.0561
_reflns_Friedel_coverage 0.000
_reflns_number_gt 13232
_reflns_number_total 13625
_reflns_threshold_expression 'I > 2\s(I)'
_cod_data_source_file om6b00773_si_001.cif
_cod_data_source_block C43H54N2O2RuS
_cod_depositor_comments
;
The following automatic conversions were performed:

data item '_exptl_crystal_density_meas' value 'not measured' was
changed to '?' -- the value is perceived as not measured.

Automatic conversion script
Id: cif_fix_values 6909 2019-04-08 15:41:33Z antanas 
;
_cod_original_sg_symbol_H-M 'P 21/n'
_cod_database_code 4089161
_shelx_shelxl_version_number 2014/7
_shelx_space_group_comment
;
The symmetry employed for this shelxl refinement is uniquely defined
by the following loop, which should always be used as a source of
symmetry information in preference to the above space-group names.
They are only intended as comments.
;
_shelx_estimated_absorpt_t_min 0.561
_shelx_estimated_absorpt_t_max 0.763

loop_
_space_group_symop_operation_xyz
'x, y, z'
'-x+1/2, y+1/2, -z+1/2'
'-x, -y, -z'
'x-1/2, -y-1/2, z-1/2'

loop_
_atom_site_label
_atom_site_type_symbol
_atom_site_fract_x
_atom_site_fract_y
_atom_site_fract_z
_atom_site_U_iso_or_equiv
_atom_site_adp_type
_atom_site_occupancy
_atom_site_site_symmetry_order
_atom_site_calc_flag
_atom_site_refinement_flags_posn
_atom_site_refinement_flags_adp
Ru1 Ru 0.78588(2) 0.35735(2) 0.52014(2) 0.01219(4) Uani 1 1 d . .
S1 S 0.81306(2) 0.52026(3) 0.56313(2) 0.01491(8) Uani 1 1 d . .
O1 O 0.75320(4) 0.22370(10) 0.46130(4) 0.0172(2) Uani 1 1 d . .
O2 O 0.81980(4) 0.41857(10) 0.46224(4) 0.0176(2) Uani 1 1 d . .
N1 N 0.76096(5) 0.30409(11) 0.62967(5) 0.0151(3) Uani 1 1 d . .
N2 N 0.83919(5) 0.24342(12) 0.61642(5) 0.0170(3) Uani 1 1 d . .
C1 C 0.79182(6) 0.28983(13) 0.59250(6) 0.0145(3) Uani 1 1 d . .
C2 C 0.79055(7) 0.28072(15) 0.68306(6) 0.0203(3) Uani 1 1 d . .
H2A H 0.7697 0.2305 0.7022 0.024 Uiso 1 1 calc R U
H2B H 0.7989 0.3508 0.7032 0.024 Uiso 1 1 calc R U
C3 C 0.84133(7) 0.22414(16) 0.67289(6) 0.0247(4) Uani 1 1 d . .
H3A H 0.8738 0.2588 0.6939 0.030 Uiso 1 1 calc R U
H3B H 0.8411 0.1431 0.6809 0.030 Uiso 1 1 calc R U
C4 C 0.70533(6) 0.33813(14) 0.62148(6) 0.0163(3) Uani 1 1 d . .
C5 C 0.69202(7) 0.44496(14) 0.63718(6) 0.0183(3) Uani 1 1 d . .
C6 C 0.63765(7) 0.47491(16) 0.62875(7) 0.0250(4) Uani 1 1 d . .
H6 H 0.6276 0.5472 0.6390 0.030 Uiso 1 1 calc R U
C7 C 0.59833(7) 0.40133(17) 0.60585(8) 0.0293(4) Uani 1 1 d . .
H7 H 0.5617 0.4240 0.5995 0.035 Uiso 1 1 calc R U
C8 C 0.61183(7) 0.29502(16) 0.59205(7) 0.0249(4) Uani 1 1 d . .
H8 H 0.5842 0.2445 0.5772 0.030 Uiso 1 1 calc R U
C9 C 0.66540(7) 0.26041(15) 0.59946(6) 0.0185(3) Uani 1 1 d . .
C10 C 0.73348(7) 0.52841(14) 0.66385(6) 0.0198(3) Uani 1 1 d . .
H10 H 0.7698 0.5018 0.6592 0.024 Uiso 1 1 calc R U
C11 C 0.72506(8) 0.64620(15) 0.64067(8) 0.0277(4) Uani 1 1 d . .
H11A H 0.7221 0.6422 0.6026 0.042 Uiso 1 1 calc R U
H11B H 0.7557 0.6936 0.6554 0.042 Uiso 1 1 calc R U
H11C H 0.6920 0.6782 0.6492 0.042 Uiso 1 1 calc R U
C12 C 0.73260(8) 0.53212(17) 0.72279(7) 0.0287(4) Uani 1 1 d . .
H12A H 0.6982 0.5631 0.7285 0.043 Uiso 1 1 calc R U
H12B H 0.7621 0.5795 0.7403 0.043 Uiso 1 1 calc R U
H12C H 0.7370 0.4561 0.7372 0.043 Uiso 1 1 calc R U
C13 C 0.67892(7) 0.14160(14) 0.58539(7) 0.0209(4) Uani 1 1 d . .
H13 H 0.7131 0.1441 0.5711 0.025 Uiso 1 1 calc R U
C14 C 0.63568(8) 0.08645(16) 0.54414(7) 0.0273(4) Uani 1 1 d . .
H14A H 0.6034 0.0725 0.5592 0.041 Uiso 1 1 calc R U
H14B H 0.6494 0.0153 0.5330 0.041 Uiso 1 1 calc R U
H14C H 0.6267 0.1364 0.5139 0.041 Uiso 1 1 calc R U
C15 C 0.68853(8) 0.06760(16) 0.63446(7) 0.0286(4) Uani 1 1 d . .
H15A H 0.7185 0.0980 0.6598 0.043 Uiso 1 1 calc R U
H15B H 0.6972 -0.0088 0.6249 0.043 Uiso 1 1 calc R U
H15C H 0.6560 0.0664 0.6501 0.043 Uiso 1 1 calc R U
C16 C 0.87533(6) 0.18031(15) 0.59034(6) 0.0190(3) Uani 1 1 d . .
C17 C 0.86485(7) 0.06560(15) 0.58186(7) 0.0217(4) Uani 1 1 d . .
C18 C 0.90303(7) 0.00190(16) 0.56209(7) 0.0261(4) Uani 1 1 d . .
H18 H 0.8975 -0.0764 0.5572 0.031 Uiso 1 1 calc R U
C19 C 0.94859(7) 0.05066(17) 0.54951(7) 0.0286(4) Uani 1 1 d . .
H19 H 0.9738 0.0060 0.5356 0.034 Uiso 1 1 calc R U
C20 C 0.95761(7) 0.16369(17) 0.55699(7) 0.0269(4) Uani 1 1 d . .
H20 H 0.9886 0.1966 0.5473 0.032 Uiso 1 1 calc R U
C21 C 0.92186(7) 0.23095(15) 0.57862(7) 0.0219(4) Uani 1 1 d . .
C22 C 0.81432(7) 0.00884(15) 0.59282(7) 0.0246(4) Uani 1 1 d . .
H22 H 0.7925 0.0668 0.6073 0.030 Uiso 1 1 calc R U
C23 C 0.77994(8) -0.03719(16) 0.54253(8) 0.0296(4) Uani 1 1 d . .
H23A H 0.7684 0.0247 0.5184 0.044 Uiso 1 1 calc R U
H23B H 0.7482 -0.0752 0.5511 0.044 Uiso 1 1 calc R U
H23C H 0.8012 -0.0905 0.5261 0.044 Uiso 1 1 calc R U
C24 C 0.82771(9) -0.08370(16) 0.63420(8) 0.0337(4) Uani 1 1 d . .
H24A H 0.8470 -0.1445 0.6202 0.051 Uiso 1 1 calc R U
H24B H 0.7943 -0.1129 0.6433 0.051 Uiso 1 1 calc R U
H24C H 0.8504 -0.0528 0.6656 0.051 Uiso 1 1 calc R U
C25 C 0.93556(7) 0.35212(16) 0.59172(8) 0.0291(4) Uani 1 1 d . .
H25 H 0.9016 0.3910 0.5960 0.035 Uiso 1 1 calc R U
C26 C 0.97425(9) 0.3583(2) 0.64414(10) 0.0447(6) Uani 1 1 d . .
H26A H 0.9588 0.3179 0.6708 0.067 Uiso 1 1 calc R U
H26B H 0.9801 0.4368 0.6546 0.067 Uiso 1 1 calc R U
H26C H 1.0087 0.3240 0.6406 0.067 Uiso 1 1 calc R U
C27 C 0.95850(8) 0.41349(18) 0.54907(10) 0.0400(5) Uani 1 1 d . .
H27A H 0.9942 0.3833 0.5472 0.060 Uiso 1 1 calc R U
H27B H 0.9615 0.4936 0.5574 0.060 Uiso 1 1 calc R U
H27C H 0.9345 0.4029 0.5153 0.060 Uiso 1 1 calc R U
C28 C 0.71377(6) 0.38928(13) 0.51066(6) 0.0145(3) Uani 1 1 d . .
H28 H 0.7009 0.4478 0.5299 0.017 Uiso 1 1 calc R U
C29 C 0.67659(6) 0.32369(14) 0.47323(6) 0.0162(3) Uani 1 1 d . .
C30 C 0.62110(7) 0.34368(15) 0.46156(7) 0.0199(3) Uani 1 1 d . .
H30 H 0.6062 0.4043 0.4779 0.024 Uiso 1 1 calc R U
C31 C 0.58779(7) 0.27601(16) 0.42647(7) 0.0248(4) Uani 1 1 d . .
H31 H 0.5502 0.2902 0.4187 0.030 Uiso 1 1 calc R U
C32 C 0.60957(7) 0.18726(16) 0.40274(7) 0.0275(4) Uani 1 1 d . .
H32 H 0.5865 0.1399 0.3793 0.033 Uiso 1 1 calc R U
C33 C 0.66468(7) 0.16663(16) 0.41278(7) 0.0245(4) Uani 1 1 d . .
H33 H 0.6794 0.1066 0.3960 0.029 Uiso 1 1 calc R U
C34 C 0.69761(6) 0.23542(14) 0.44776(6) 0.0175(3) Uani 1 1 d . .
C35 C 0.78092(7) 0.16660(15) 0.42304(7) 0.0224(4) Uani 1 1 d . .
H35 H 0.7657 0.0895 0.4166 0.027 Uiso 1 1 calc R U
C36 C 0.77265(8) 0.22975(19) 0.37171(7) 0.0321(4) Uani 1 1 d . .
H36A H 0.7341 0.2353 0.3576 0.048 Uiso 1 1 calc R U
H36B H 0.7906 0.1897 0.3468 0.048 Uiso 1 1 calc R U
H36C H 0.7879 0.3052 0.3775 0.048 Uiso 1 1 calc R U
C37 C 0.83950(7) 0.15717(16) 0.44762(7) 0.0250(4) Uani 1 1 d . .
H37A H 0.8557 0.2320 0.4513 0.037 Uiso 1 1 calc R U
H37B H 0.8582 0.1109 0.4254 0.037 Uiso 1 1 calc R U
H37C H 0.8427 0.1224 0.4822 0.037 Uiso 1 1 calc R U
C38 C 0.83878(6) 0.52363(14) 0.46616(6) 0.0168(3) Uani 1 1 d . .
C39 C 0.85917(6) 0.57211(15) 0.42491(7) 0.0210(4) Uani 1 1 d . .
H39 H 0.8586 0.5310 0.3935 0.025 Uiso 1 1 calc R U
C40 C 0.88026(7) 0.67937(16) 0.42922(7) 0.0239(4) Uani 1 1 d . .
H40 H 0.8946 0.7109 0.4011 0.029 Uiso 1 1 calc R U
C41 C 0.88056(7) 0.74096(15) 0.47448(7) 0.0237(4) Uani 1 1 d . .
H41 H 0.8951 0.8146 0.4775 0.028 Uiso 1 1 calc R U
C42 C 0.85940(7) 0.69404(15) 0.51554(7) 0.0199(3) Uani 1 1 d . .
H42 H 0.8589 0.7368 0.5463 0.024 Uiso 1 1 calc R U
C43 C 0.83912(6) 0.58594(14) 0.51210(6) 0.0154(3) Uani 1 1 d . .
Ru2 Ru 0.56603(2) 0.89622(2) 0.31108(2) 0.01251(4) Uani 1 1 d . .
S2 S 0.50434(2) 0.92572(3) 0.36386(2) 0.01600(8) Uani 1 1 d . .
O3 O 0.63445(4) 0.90345(10) 0.26377(5) 0.0198(2) Uani 1 1 d . .
O4 O 0.54355(4) 1.04789(9) 0.28156(4) 0.0174(2) Uani 1 1 d . .
N3 N 0.56328(5) 0.65569(11) 0.35474(5) 0.0142(3) Uani 1 1 d . .
N4 N 0.50740(5) 0.68612(11) 0.28138(5) 0.0157(3) Uani 1 1 d . .
C44 C 0.54883(6) 0.73110(13) 0.31598(6) 0.0136(3) Uani 1 1 d . .
C45 C 0.53230(7) 0.55070(15) 0.34628(7) 0.0245(4) Uani 1 1 d . .
H45A H 0.5157 0.5321 0.3769 0.029 Uiso 1 1 calc R U
H45B H 0.5553 0.4875 0.3392 0.029 Uiso 1 1 calc R U
C46 C 0.48968(7) 0.57730(14) 0.29870(7) 0.0197(3) Uani 1 1 d . .
H46A H 0.4889 0.5196 0.2712 0.024 Uiso 1 1 calc R U
H46B H 0.4535 0.5830 0.3082 0.024 Uiso 1 1 calc R U
C47 C 0.60884(6) 0.66084(13) 0.39733(6) 0.0153(3) Uani 1 1 d . .
C48 C 0.65927(7) 0.62219(14) 0.38872(7) 0.0176(3) Uani 1 1 d . .
C49 C 0.70236(7) 0.62566(15) 0.43045(7) 0.0222(4) Uani 1 1 d . .
H49 H 0.7367 0.5999 0.4255 0.027 Uiso 1 1 calc R U
C50 C 0.69627(7) 0.66584(15) 0.47892(7) 0.0237(4) Uani 1 1 d . .
H50 H 0.7264 0.6699 0.5066 0.028 Uiso 1 1 calc R U
C51 C 0.64615(7) 0.70008(15) 0.48711(7) 0.0214(4) Uani 1 1 d . .
H51 H 0.6421 0.7262 0.5207 0.026 Uiso 1 1 calc R U
C52 C 0.60125(6) 0.69697(13) 0.44688(6) 0.0169(3) Uani 1 1 d . .
C53 C 0.66771(7) 0.57342(15) 0.33663(7) 0.0212(4) Uani 1 1 d . .
H53 H 0.6379 0.6006 0.3088 0.025 Uiso 1 1 calc R U
C54 C 0.66554(10) 0.44554(18) 0.33769(10) 0.0455(6) Uani 1 1 d . .
H54A H 0.6953 0.4171 0.3639 0.068 Uiso 1 1 calc R U
H54B H 0.6687 0.4160 0.3032 0.068 Uiso 1 1 calc R U
H54C H 0.6312 0.4215 0.3467 0.068 Uiso 1 1 calc R U
C55 C 0.72096(8) 0.60733(16) 0.32153(8) 0.0294(4) Uani 1 1 d . .
H55A H 0.7247 0.6890 0.3234 0.044 Uiso 1 1 calc R U
H55B H 0.7218 0.5823 0.2858 0.044 Uiso 1 1 calc R U
H55C H 0.7507 0.5725 0.3457 0.044 Uiso 1 1 calc R U
C56 C 0.54637(6) 0.72658(14) 0.45933(6) 0.0188(3) Uani 1 1 d . .
H56 H 0.5206 0.7354 0.4256 0.023 Uiso 1 1 calc R U
C57 C 0.54659(8) 0.83544(16) 0.49038(7) 0.0259(4) Uani 1 1 d . .
H57A H 0.5690 0.8260 0.5250 0.039 Uiso 1 1 calc R U
H57B H 0.5097 0.8540 0.4943 0.039 Uiso 1 1 calc R U
H57C H 0.5612 0.8962 0.4717 0.039 Uiso 1 1 calc R U
C58 C 0.52674(7) 0.62975(16) 0.48994(7) 0.0263(4) Uani 1 1 d . .
H58A H 0.5263 0.5603 0.4698 0.040 Uiso 1 1 calc R U
H58B H 0.4903 0.6461 0.4960 0.040 Uiso 1 1 calc R U
H58C H 0.5510 0.6211 0.5236 0.040 Uiso 1 1 calc R U
C59 C 0.49243(6) 0.71760(14) 0.22705(6) 0.0169(3) Uani 1 1 d . .
C60 C 0.44916(6) 0.79094(14) 0.21064(6) 0.0192(3) Uani 1 1 d . .
C61 C 0.43700(7) 0.81765(16) 0.15750(7) 0.0234(4) Uani 1 1 d . .
H61 H 0.4089 0.8693 0.1456 0.028 Uiso 1 1 calc R U
C62 C 0.46515(7) 0.77032(16) 0.12182(7) 0.0254(4) Uani 1 1 d . .
H62 H 0.4567 0.7909 0.0860 0.031 Uiso 1 1 calc R U
C63 C 0.50543(7) 0.69327(16) 0.13837(7) 0.0239(4) Uani 1 1 d . .
H63 H 0.5236 0.6590 0.1135 0.029 Uiso 1 1 calc R U
C64 C 0.51988(7) 0.66505(15) 0.19104(7) 0.0202(3) Uani 1 1 d . .
C65 C 0.41432(7) 0.83466(15) 0.24824(7) 0.0215(4) Uani 1 1 d . .
H65 H 0.4367 0.8355 0.2841 0.026 Uiso 1 1 calc R U
C66 C 0.39396(7) 0.95409(16) 0.23530(7) 0.0276(4) Uani 1 1 d . .
H66A H 0.4244 1.0027 0.2318 0.041 Uiso 1 1 calc R U
H66B H 0.3765 0.9822 0.2635 0.041 Uiso 1 1 calc R U
H66C H 0.3680 0.9538 0.2024 0.041 Uiso 1 1 calc R U
C67 C 0.36656(7) 0.75553(16) 0.24913(7) 0.0267(4) Uani 1 1 d . .
H67A H 0.3428 0.7564 0.2149 0.040 Uiso 1 1 calc R U
H67B H 0.3465 0.7804 0.2760 0.040 Uiso 1 1 calc R U
H67C H 0.3799 0.6793 0.2571 0.040 Uiso 1 1 calc R U
C68 C 0.56490(7) 0.58040(16) 0.20726(7) 0.0238(4) Uani 1 1 d . .
H68 H 0.5680 0.5667 0.2456 0.029 Uiso 1 1 calc R U
C69 C 0.55202(9) 0.46808(18) 0.17913(9) 0.0407(5) Uani 1 1 d . .
H69A H 0.5527 0.4773 0.1418 0.061 Uiso 1 1 calc R U
H69B H 0.5162 0.4429 0.1836 0.061 Uiso 1 1 calc R U
H69C H 0.5789 0.4123 0.1940 0.061 Uiso 1 1 calc R U
C70 C 0.61874(7) 0.62717(18) 0.19797(8) 0.0289(4) Uani 1 1 d . .
H70A H 0.6161 0.6459 0.1609 0.043 Uiso 1 1 calc R U
H70B H 0.6469 0.5708 0.2079 0.043 Uiso 1 1 calc R U
H70C H 0.6277 0.6948 0.2192 0.043 Uiso 1 1 calc R U
C71 C 0.62532(7) 0.89388(13) 0.36363(7) 0.0177(3) Uani 1 1 d . .
H71 H 0.6210 0.8934 0.3992 0.021 Uiso 1 1 calc R U
C72 C 0.67902(7) 0.89281(14) 0.35044(7) 0.0202(4) Uani 1 1 d . .
C73 C 0.72616(7) 0.88369(15) 0.38784(8) 0.0265(4) Uani 1 1 d . .
H73 H 0.7240 0.8791 0.4239 0.032 Uiso 1 1 calc R U
C74 C 0.77624(7) 0.88125(16) 0.37260(9) 0.0331(5) Uani 1 1 d . .
H74 H 0.8081 0.8749 0.3981 0.040 Uiso 1 1 calc R U
C75 C 0.77928(7) 0.88815(16) 0.32014(9) 0.0345(5) Uani 1 1 d . .
H75 H 0.8135 0.8864 0.3099 0.041 Uiso 1 1 calc R U
C76 C 0.73332(7) 0.89766(16) 0.28209(9) 0.0301(4) Uani 1 1 d . .
H76 H 0.7358 0.9028 0.2461 0.036 Uiso 1 1 calc R U
C77 C 0.68359(7) 0.89945(14) 0.29780(7) 0.0217(4) Uani 1 1 d . .
C78 C 0.63320(7) 0.96424(15) 0.21392(7) 0.0221(4) Uani 1 1 d . .
H78 H 0.6619 0.9335 0.1960 0.027 Uiso 1 1 calc R U
C79 C 0.64392(8) 1.08736(15) 0.22493(7) 0.0260(4) Uani 1 1 d . .
H79A H 0.6152 1.1188 0.2414 0.039 Uiso 1 1 calc R U
H79B H 0.6449 1.1268 0.1920 0.039 Uiso 1 1 calc R U
H79C H 0.6786 1.0963 0.2485 0.039 Uiso 1 1 calc R U
C80 C 0.57907(7) 0.93921(17) 0.18113(7) 0.0263(4) Uani 1 1 d . .
H80A H 0.5759 0.8585 0.1745 0.039 Uiso 1 1 calc R U
H80B H 0.5755 0.9794 0.1478 0.039 Uiso 1 1 calc R U
H80C H 0.5506 0.9635 0.1998 0.039 Uiso 1 1 calc R U
C81 C 0.50751(6) 1.10751(14) 0.30252(6) 0.0171(3) Uani 1 1 d . .
C82 C 0.49351(7) 1.21624(15) 0.28541(7) 0.0229(4) Uani 1 1 d . .
H82 H 0.5105 1.2500 0.2596 0.027 Uiso 1 1 calc R U
C83 C 0.45478(7) 1.27510(16) 0.30613(8) 0.0294(4) Uani 1 1 d . .
H83 H 0.4449 1.3485 0.2938 0.035 Uiso 1 1 calc R U
C84 C 0.43043(8) 1.22728(16) 0.34473(8) 0.0303(4) Uani 1 1 d . .
H84 H 0.4039 1.2678 0.3587 0.036 Uiso 1 1 calc R U
C85 C 0.44494(7) 1.12082(15) 0.36275(7) 0.0234(4) Uani 1 1 d . .
H85 H 0.4285 1.0884 0.3894 0.028 Uiso 1 1 calc R U
C86 C 0.48345(6) 1.06072(14) 0.34213(6) 0.0165(3) Uani 1 1 d . .

loop_
_atom_site_aniso_label
_atom_site_aniso_U_11
_atom_site_aniso_U_22
_atom_site_aniso_U_33
_atom_site_aniso_U_23
_atom_site_aniso_U_13
_atom_site_aniso_U_12
Ru1 0.01121(6) 0.01495(7) 0.01011(6) -0.00087(4) 0.00109(4) 0.00085(4)
S1 0.01602(18) 0.01697(19) 0.01142(17) -0.00129(14) 0.00161(14) -0.00137(14)
O1 0.0154(5) 0.0201(6) 0.0153(5) -0.0059(4) 0.0007(4) 0.0018(4)
O2 0.0194(6) 0.0202(6) 0.0142(5) -0.0016(4) 0.0062(4) -0.0007(5)
N1 0.0157(6) 0.0190(7) 0.0100(6) 0.0010(5) 0.0013(5) 0.0005(5)
N2 0.0173(7) 0.0192(7) 0.0133(6) 0.0003(5) -0.0006(5) 0.0043(5)
C1 0.0146(7) 0.0126(8) 0.0154(8) -0.0015(6) 0.0003(6) -0.0014(6)
C2 0.0219(8) 0.0250(9) 0.0132(8) 0.0029(7) 0.0008(6) 0.0013(7)
C3 0.0274(9) 0.0301(10) 0.0145(8) 0.0016(7) -0.0019(7) 0.0078(8)
C4 0.0152(8) 0.0220(9) 0.0121(7) 0.0016(6) 0.0037(6) 0.0007(6)
C5 0.0189(8) 0.0229(9) 0.0140(8) -0.0004(6) 0.0051(6) -0.0005(7)
C6 0.0226(9) 0.0290(10) 0.0244(9) -0.0053(7) 0.0069(7) 0.0045(7)
C7 0.0153(8) 0.0420(12) 0.0309(10) -0.0073(8) 0.0051(7) 0.0030(8)
C8 0.0165(8) 0.0351(10) 0.0235(9) -0.0056(8) 0.0048(7) -0.0059(7)
C9 0.0198(8) 0.0235(9) 0.0129(7) 0.0000(6) 0.0052(6) -0.0029(7)
C10 0.0197(8) 0.0214(9) 0.0188(8) -0.0037(7) 0.0052(7) 0.0003(7)
C11 0.0252(9) 0.0227(10) 0.0357(11) -0.0024(8) 0.0068(8) 0.0013(7)
C12 0.0304(10) 0.0347(11) 0.0213(9) -0.0095(8) 0.0055(7) -0.0025(8)
C13 0.0216(9) 0.0221(9) 0.0193(8) -0.0010(7) 0.0042(7) -0.0043(7)
C14 0.0290(10) 0.0259(10) 0.0256(9) -0.0029(7) 0.0014(8) -0.0081(8)
C15 0.0373(11) 0.0244(10) 0.0238(9) 0.0029(8) 0.0048(8) -0.0036(8)
C16 0.0170(8) 0.0225(9) 0.0155(8) 0.0003(7) -0.0020(6) 0.0061(7)
C17 0.0237(9) 0.0218(9) 0.0176(8) 0.0024(7) -0.0011(7) 0.0067(7)
C18 0.0299(10) 0.0213(9) 0.0258(9) -0.0004(7) 0.0011(7) 0.0083(7)
C19 0.0258(9) 0.0311(10) 0.0283(10) -0.0024(8) 0.0035(8) 0.0136(8)
C20 0.0186(9) 0.0331(11) 0.0285(10) 0.0013(8) 0.0027(7) 0.0067(7)
C21 0.0178(8) 0.0257(9) 0.0200(8) 0.0010(7) -0.0025(7) 0.0057(7)
C22 0.0289(9) 0.0183(9) 0.0265(9) 0.0028(7) 0.0046(7) 0.0038(7)
C23 0.0312(10) 0.0227(10) 0.0343(11) -0.0025(8) 0.0042(8) 0.0002(8)
C24 0.0442(12) 0.0221(10) 0.0357(11) 0.0077(8) 0.0093(9) 0.0056(8)
C25 0.0141(8) 0.0281(10) 0.0443(12) -0.0053(8) 0.0035(8) 0.0020(7)
C26 0.0324(11) 0.0490(14) 0.0501(14) -0.0186(11) 0.0003(10) -0.0074(10)
C27 0.0248(10) 0.0299(11) 0.0657(15) 0.0076(10) 0.0094(10) 0.0025(8)
C28 0.0168(8) 0.0155(8) 0.0116(7) 0.0014(6) 0.0035(6) 0.0014(6)
C29 0.0162(8) 0.0184(8) 0.0136(8) 0.0020(6) 0.0015(6) -0.0004(6)
C30 0.0171(8) 0.0225(9) 0.0199(8) 0.0012(7) 0.0028(7) 0.0018(7)
C31 0.0156(8) 0.0320(10) 0.0241(9) 0.0006(8) -0.0035(7) -0.0006(7)
C32 0.0243(9) 0.0307(10) 0.0237(9) -0.0057(8) -0.0054(7) -0.0058(8)
C33 0.0261(9) 0.0232(9) 0.0224(9) -0.0061(7) -0.0003(7) -0.0001(7)
C34 0.0149(8) 0.0210(9) 0.0156(8) 0.0004(6) -0.0002(6) 0.0004(6)
C35 0.0229(9) 0.0250(9) 0.0193(8) -0.0083(7) 0.0034(7) 0.0065(7)
C36 0.0284(10) 0.0507(13) 0.0176(9) -0.0037(8) 0.0055(7) 0.0131(9)
C37 0.0237(9) 0.0298(10) 0.0216(9) -0.0037(7) 0.0045(7) 0.0082(7)
C38 0.0102(7) 0.0220(9) 0.0178(8) 0.0018(6) 0.0018(6) 0.0033(6)
C39 0.0173(8) 0.0286(9) 0.0179(8) 0.0013(7) 0.0052(7) 0.0029(7)
C40 0.0194(8) 0.0304(10) 0.0230(9) 0.0075(7) 0.0069(7) 0.0007(7)
C41 0.0214(9) 0.0216(9) 0.0271(9) 0.0051(7) 0.0014(7) -0.0028(7)
C42 0.0187(8) 0.0210(9) 0.0187(8) 0.0001(7) -0.0005(6) 0.0014(7)
C43 0.0107(7) 0.0197(8) 0.0149(8) 0.0029(6) 0.0003(6) 0.0022(6)
Ru2 0.01180(6) 0.01321(7) 0.01207(6) 0.00189(4) 0.00090(4) -0.00040(4)
S2 0.01836(18) 0.01572(19) 0.01450(18) 0.00124(14) 0.00447(14) 0.00057(15)
O3 0.0148(6) 0.0244(6) 0.0206(6) 0.0064(5) 0.0044(5) -0.0008(5)
O4 0.0176(5) 0.0158(6) 0.0190(6) 0.0045(4) 0.0041(4) 0.0021(4)
N3 0.0128(6) 0.0137(7) 0.0158(7) 0.0021(5) 0.0018(5) 0.0001(5)
N4 0.0139(6) 0.0162(7) 0.0163(7) 0.0006(5) 0.0007(5) -0.0015(5)
C44 0.0103(7) 0.0164(8) 0.0150(7) -0.0012(6) 0.0048(6) 0.0031(6)
C45 0.0194(8) 0.0179(9) 0.0335(10) 0.0061(7) -0.0024(7) -0.0041(7)
C46 0.0181(8) 0.0189(9) 0.0216(8) 0.0006(7) 0.0023(7) -0.0044(7)
C47 0.0140(8) 0.0140(8) 0.0171(8) 0.0052(6) 0.0008(6) 0.0001(6)
C48 0.0173(8) 0.0156(8) 0.0199(8) 0.0060(6) 0.0036(6) 0.0014(6)
C49 0.0152(8) 0.0248(9) 0.0262(9) 0.0074(7) 0.0029(7) 0.0047(7)
C50 0.0189(8) 0.0276(10) 0.0217(9) 0.0075(7) -0.0038(7) 0.0008(7)
C51 0.0227(9) 0.0247(9) 0.0158(8) 0.0036(7) 0.0007(7) 0.0004(7)
C52 0.0175(8) 0.0148(8) 0.0180(8) 0.0046(6) 0.0026(6) 0.0008(6)
C53 0.0154(8) 0.0261(9) 0.0220(9) 0.0026(7) 0.0034(7) 0.0059(7)
C54 0.0559(14) 0.0314(12) 0.0597(15) -0.0143(11) 0.0383(12) -0.0134(10)
C55 0.0286(10) 0.0277(10) 0.0358(11) -0.0034(8) 0.0165(8) -0.0021(8)
C56 0.0181(8) 0.0230(9) 0.0154(8) 0.0021(7) 0.0032(6) 0.0018(7)
C57 0.0293(10) 0.0307(10) 0.0174(8) -0.0027(7) 0.0030(7) 0.0058(8)
C58 0.0212(9) 0.0335(10) 0.0260(9) 0.0087(8) 0.0087(7) 0.0024(8)
C59 0.0141(7) 0.0198(8) 0.0158(8) -0.0005(6) -0.0003(6) -0.0045(6)
C60 0.0153(8) 0.0210(9) 0.0195(8) -0.0030(7) -0.0020(6) -0.0028(6)
C61 0.0193(8) 0.0274(10) 0.0207(9) 0.0004(7) -0.0041(7) -0.0003(7)
C62 0.0245(9) 0.0334(10) 0.0161(8) -0.0002(7) -0.0025(7) -0.0062(8)
C63 0.0212(9) 0.0321(10) 0.0185(8) -0.0063(7) 0.0043(7) -0.0043(7)
C64 0.0156(8) 0.0230(9) 0.0209(8) -0.0029(7) 0.0006(7) -0.0038(7)
C65 0.0157(8) 0.0275(9) 0.0189(8) -0.0034(7) -0.0031(6) 0.0035(7)
C66 0.0233(9) 0.0280(10) 0.0290(10) -0.0056(8) -0.0018(7) 0.0045(8)
C67 0.0214(9) 0.0312(10) 0.0279(9) -0.0032(8) 0.0054(7) 0.0025(7)
C68 0.0212(9) 0.0274(10) 0.0231(9) -0.0040(7) 0.0048(7) 0.0024(7)
C69 0.0374(12) 0.0326(12) 0.0489(13) -0.0140(10) -0.0008(10) 0.0057(9)
C70 0.0223(9) 0.0396(11) 0.0262(10) -0.0001(8) 0.0081(7) 0.0060(8)
C71 0.0206(8) 0.0128(8) 0.0182(8) 0.0022(6) 0.0001(6) -0.0012(6)
C72 0.0173(8) 0.0125(8) 0.0286(9) 0.0019(7) -0.0021(7) -0.0021(6)
C73 0.0234(9) 0.0155(9) 0.0360(10) 0.0002(7) -0.0072(8) -0.0011(7)
C74 0.0173(9) 0.0208(10) 0.0553(13) 0.0011(9) -0.0089(9) -0.0006(7)
C75 0.0148(9) 0.0241(10) 0.0646(15) 0.0091(9) 0.0067(9) -0.0017(7)
C76 0.0212(9) 0.0272(10) 0.0435(12) 0.0101(8) 0.0099(8) -0.0007(7)
C77 0.0143(8) 0.0162(9) 0.0340(10) 0.0051(7) 0.0022(7) -0.0011(6)
C78 0.0218(9) 0.0268(9) 0.0197(8) 0.0065(7) 0.0092(7) -0.0003(7)
C79 0.0269(9) 0.0262(10) 0.0264(9) 0.0070(7) 0.0090(8) -0.0021(7)
C80 0.0260(9) 0.0332(10) 0.0203(9) 0.0058(8) 0.0057(7) -0.0017(8)
C81 0.0142(8) 0.0178(8) 0.0177(8) -0.0020(6) -0.0013(6) -0.0010(6)
C82 0.0218(8) 0.0196(9) 0.0258(9) 0.0052(7) 0.0003(7) -0.0015(7)
C83 0.0267(9) 0.0166(9) 0.0436(11) 0.0028(8) 0.0027(8) 0.0035(7)
C84 0.0266(9) 0.0218(10) 0.0447(12) -0.0042(8) 0.0117(8) 0.0054(8)
C85 0.0233(9) 0.0215(9) 0.0267(9) -0.0036(7) 0.0077(7) -0.0018(7)
C86 0.0152(8) 0.0155(8) 0.0172(8) -0.0017(6) -0.0016(6) -0.0012(6)

loop_
_atom_type_symbol
_atom_type_description
_atom_type_scat_dispersion_real
_atom_type_scat_dispersion_imag
_atom_type_scat_source
C C 0.0181 0.0091 'International Tables Vol C Tables 4.2.6.8 and 6.1.1.4'
H H 0.0000 0.0000 'International Tables Vol C Tables 4.2.6.8 and 6.1.1.4'
N N 0.0311 0.0180 'International Tables Vol C Tables 4.2.6.8 and 6.1.1.4'
O O 0.0492 0.0322 'International Tables Vol C Tables 4.2.6.8 and 6.1.1.4'
S S 0.3331 0.5567 'International Tables Vol C Tables 4.2.6.8 and 6.1.1.4'
Ru Ru 0.0552 3.2960 'International Tables Vol C Tables 4.2.6.8 and 6.1.1.4'

loop_
_geom_angle_atom_site_label_1
_geom_angle_atom_site_label_2
_geom_angle_atom_site_label_3
_geom_angle
C28 Ru1 O2 111.89(6)
C28 Ru1 C1 96.50(6)
O2 Ru1 C1 150.88(5)
C28 Ru1 O1 79.78(6)
O2 Ru1 O1 84.40(4)
C1 Ru1 O1 107.71(5)
C28 Ru1 S1 95.32(5)
O2 Ru1 S1 85.72(3)
C1 Ru1 S1 85.35(4)
O1 Ru1 S1 166.40(3)
C43 S1 Ru1 97.48(6)
C34 O1 C35 116.99(12)
C34 O1 Ru1 109.22(9)
C35 O1 Ru1 128.28(10)
C38 O2 Ru1 118.73(10)
C1 N1 C4 126.87(13)
C1 N1 C2 112.71(13)
C4 N1 C2 120.41(13)
C1 N2 C16 125.14(13)
C1 N2 C3 112.89(13)
C16 N2 C3 118.16(13)
N1 C1 N2 107.21(13)
N1 C1 Ru1 130.90(11)
N2 C1 Ru1 119.83(11)
N1 C2 C3 102.78(13)
N1 C2 H2A 111.2
C3 C2 H2A 111.2
N1 C2 H2B 111.2
C3 C2 H2B 111.2
H2A C2 H2B 109.1
N2 C3 C2 102.89(13)
N2 C3 H3A 111.2
C2 C3 H3A 111.2
N2 C3 H3B 111.2
C2 C3 H3B 111.2
H3A C3 H3B 109.1
C5 C4 C9 121.67(15)
C5 C4 N1 119.55(14)
C9 C4 N1 118.73(15)
C4 C5 C6 117.94(16)
C4 C5 C10 123.28(15)
C6 C5 C10 118.76(15)
C7 C6 C5 121.08(17)
C7 C6 H6 119.5
C5 C6 H6 119.5
C8 C7 C6 120.41(17)
C8 C7 H7 119.8
C6 C7 H7 119.8
C7 C8 C9 121.08(17)
C7 C8 H8 119.5
C9 C8 H8 119.5
C8 C9 C4 117.75(16)
C8 C9 C13 119.87(15)
C4 C9 C13 122.35(15)
C5 C10 C11 112.78(14)
C5 C10 C12 109.95(14)
C11 C10 C12 109.91(15)
C5 C10 H10 108.0
C11 C10 H10 108.0
C12 C10 H10 108.0
C10 C11 H11A 109.5
C10 C11 H11B 109.5
H11A C11 H11B 109.5
C10 C11 H11C 109.5
H11A C11 H11C 109.5
H11B C11 H11C 109.5
C10 C12 H12A 109.5
C10 C12 H12B 109.5
H12A C12 H12B 109.5
C10 C12 H12C 109.5
H12A C12 H12C 109.5
H12B C12 H12C 109.5
C9 C13 C15 110.24(14)
C9 C13 C14 113.95(15)
C15 C13 C14 108.68(15)
C9 C13 H13 107.9
C15 C13 H13 107.9
C14 C13 H13 107.9
C13 C14 H14A 109.5
C13 C14 H14B 109.5
H14A C14 H14B 109.5
C13 C14 H14C 109.5
H14A C14 H14C 109.5
H14B C14 H14C 109.5
C13 C15 H15A 109.5
C13 C15 H15B 109.5
H15A C15 H15B 109.5
C13 C15 H15C 109.5
H15A C15 H15C 109.5
H15B C15 H15C 109.5
C21 C16 C17 121.84(16)
C21 C16 N2 120.18(15)
C17 C16 N2 117.72(15)
C18 C17 C16 117.72(17)
C18 C17 C22 119.10(16)
C16 C17 C22 123.18(16)
C19 C18 C17 121.21(18)
C19 C18 H18 119.4
C17 C18 H18 119.4
C20 C19 C18 120.25(17)
C20 C19 H19 119.9
C18 C19 H19 119.9
C19 C20 C21 121.11(18)
C19 C20 H20 119.4
C21 C20 H20 119.4
C20 C21 C16 117.81(17)
C20 C21 C25 120.08(16)
C16 C21 C25 122.00(16)
C17 C22 C23 111.50(15)
C17 C22 C24 111.45(15)
C23 C22 C24 111.00(16)
C17 C22 H22 107.6
C23 C22 H22 107.6
C24 C22 H22 107.6
C22 C23 H23A 109.5
C22 C23 H23B 109.5
H23A C23 H23B 109.5
C22 C23 H23C 109.5
H23A C23 H23C 109.5
H23B C23 H23C 109.5
C22 C24 H24A 109.5
C22 C24 H24B 109.5
H24A C24 H24B 109.5
C22 C24 H24C 109.5
H24A C24 H24C 109.5
H24B C24 H24C 109.5
C21 C25 C27 113.37(17)
C21 C25 C26 109.30(17)
C27 C25 C26 111.00(17)
C21 C25 H25 107.6
C27 C25 H25 107.6
C26 C25 H25 107.6
C25 C26 H26A 109.5
C25 C26 H26B 109.5
H26A C26 H26B 109.5
C25 C26 H26C 109.5
H26A C26 H26C 109.5
H26B C26 H26C 109.5
C25 C27 H27A 109.5
C25 C27 H27B 109.5
H27A C27 H27B 109.5
C25 C27 H27C 109.5
H27A C27 H27C 109.5
H27B C27 H27C 109.5
C29 C28 Ru1 118.99(12)
C29 C28 H28 120.5
Ru1 C28 H28 120.5
C34 C29 C30 118.43(15)
C34 C29 C28 117.90(14)
C30 C29 C28 123.67(15)
C31 C30 C29 120.64(16)
C31 C30 H30 119.7
C29 C30 H30 119.7
C30 C31 C32 119.68(16)
C30 C31 H31 120.2
C32 C31 H31 120.2
C31 C32 C33 120.99(16)
C31 C32 H32 119.5
C33 C32 H32 119.5
C34 C33 C32 118.72(17)
C34 C33 H33 120.6
C32 C33 H33 120.6
C33 C34 O1 124.44(15)
C33 C34 C29 121.50(15)
O1 C34 C29 114.05(14)
O1 C35 C37 107.25(13)
O1 C35 C36 110.83(14)
C37 C35 C36 112.35(16)
O1 C35 H35 108.8
C37 C35 H35 108.8
C36 C35 H35 108.8
C35 C36 H36A 109.5
C35 C36 H36B 109.5
H36A C36 H36B 109.5
C35 C36 H36C 109.5
H36A C36 H36C 109.5
H36B C36 H36C 109.5
C35 C37 H37A 109.5
C35 C37 H37B 109.5
H37A C37 H37B 109.5
C35 C37 H37C 109.5
H37A C37 H37C 109.5
H37B C37 H37C 109.5
O2 C38 C39 120.39(15)
O2 C38 C43 120.49(14)
C39 C38 C43 119.11(16)
C40 C39 C38 120.75(16)
C40 C39 H39 119.6
C38 C39 H39 119.6
C39 C40 C41 120.19(16)
C39 C40 H40 119.9
C41 C40 H40 119.9
C40 C41 C42 119.49(17)
C40 C41 H41 120.3
C42 C41 H41 120.3
C43 C42 C41 120.87(16)
C43 C42 H42 119.6
C41 C42 H42 119.6
C42 C43 C38 119.57(15)
C42 C43 S1 123.25(13)
C38 C43 S1 117.18(12)
C71 Ru2 O4 115.76(6)
C71 Ru2 C44 95.39(7)
O4 Ru2 C44 148.37(5)
C71 Ru2 S2 96.26(5)
O4 Ru2 S2 85.05(3)
C44 Ru2 S2 86.27(4)
C71 Ru2 O3 78.88(6)
O4 Ru2 O3 87.14(4)
C44 Ru2 O3 105.11(5)
S2 Ru2 O3 167.91(3)
C86 S2 Ru2 98.42(6)
C77 O3 C78 116.75(12)
C77 O3 Ru2 109.28(10)
C78 O3 Ru2 125.97(9)
C81 O4 Ru2 119.19(10)
C44 N3 C47 127.79(13)
C44 N3 C45 112.98(13)
C47 N3 C45 118.58(13)
C44 N4 C59 125.32(13)
C44 N4 C46 112.72(13)
C59 N4 C46 119.23(13)
N3 C44 N4 107.59(14)
N3 C44 Ru2 131.47(11)
N4 C44 Ru2 119.33(11)
N3 C45 C46 102.91(13)
N3 C45 H45A 111.2
C46 C45 H45A 111.2
N3 C45 H45B 111.2
C46 C45 H45B 111.2
H45A C45 H45B 109.1
N4 C46 C45 102.91(13)
N4 C46 H46A 111.2
C45 C46 H46A 111.2
N4 C46 H46B 111.2
C45 C46 H46B 111.2
H46A C46 H46B 109.1
C52 C47 C48 121.51(15)
C52 C47 N3 119.57(14)
C48 C47 N3 118.79(14)
C49 C48 C47 117.96(16)
C49 C48 C53 119.27(15)
C47 C48 C53 122.74(15)
C50 C49 C48 121.38(16)
C50 C49 H49 119.3
C48 C49 H49 119.3
C49 C50 C51 119.86(16)
C49 C50 H50 120.1
C51 C50 H50 120.1
C50 C51 C52 121.29(16)
C50 C51 H51 119.4
C52 C51 H51 119.4
C51 C52 C47 117.90(15)
C51 C52 C56 118.87(15)
C47 C52 C56 123.15(14)
C55 C53 C48 113.50(15)
C55 C53 C54 107.84(15)
C48 C53 C54 110.76(15)
C55 C53 H53 108.2
C48 C53 H53 108.2
C54 C53 H53 108.2
C53 C54 H54A 109.5
C53 C54 H54B 109.5
H54A C54 H54B 109.5
C53 C54 H54C 109.5
H54A C54 H54C 109.5
H54B C54 H54C 109.5
C53 C55 H55A 109.5
C53 C55 H55B 109.5
H55A C55 H55B 109.5
C53 C55 H55C 109.5
H55A C55 H55C 109.5
H55B C55 H55C 109.5
C52 C56 C57 113.13(14)
C52 C56 C58 109.09(14)
C57 C56 C58 109.71(14)
C52 C56 H56 108.3
C57 C56 H56 108.3
C58 C56 H56 108.3
C56 C57 H57A 109.5
C56 C57 H57B 109.5
H57A C57 H57B 109.5
C56 C57 H57C 109.5
H57A C57 H57C 109.5
H57B C57 H57C 109.5
C56 C58 H58A 109.5
C56 C58 H58B 109.5
H58A C58 H58B 109.5
C56 C58 H58C 109.5
H58A C58 H58C 109.5
H58B C58 H58C 109.5
C60 C59 C64 121.65(15)
C60 C59 N4 120.75(14)
C64 C59 N4 117.40(14)
C61 C60 C59 117.58(15)
C61 C60 C65 120.50(15)
C59 C60 C65 121.82(15)
C62 C61 C60 121.36(17)
C62 C61 H61 119.3
C60 C61 H61 119.3
C63 C62 C61 120.05(16)
C63 C62 H62 120.0
C61 C62 H62 120.0
C62 C63 C64 120.99(16)
C62 C63 H63 119.5
C64 C63 H63 119.5
C63 C64 C59 118.16(16)
C63 C64 C68 118.88(16)
C59 C64 C68 122.95(15)
C60 C65 C66 112.86(15)
C60 C65 C67 110.23(14)
C66 C65 C67 109.99(14)
C60 C65 H65 107.9
C66 C65 H65 107.9
C67 C65 H65 107.9
C65 C66 H66A 109.5
C65 C66 H66B 109.5
H66A C66 H66B 109.5
C65 C66 H66C 109.5
H66A C66 H66C 109.5
H66B C66 H66C 109.5
C65 C67 H67A 109.5
C65 C67 H67B 109.5
H67A C67 H67B 109.5
C65 C67 H67C 109.5
H67A C67 H67C 109.5
H67B C67 H67C 109.5
C64 C68 C70 110.82(15)
C64 C68 C69 111.35(15)
C70 C68 C69 111.24(16)
C64 C68 H68 107.7
C70 C68 H68 107.7
C69 C68 H68 107.7
C68 C69 H69A 109.5
C68 C69 H69B 109.5
H69A C69 H69B 109.5
C68 C69 H69C 109.5
H69A C69 H69C 109.5
H69B C69 H69C 109.5
C68 C70 H70A 109.5
C68 C70 H70B 109.5
H70A C70 H70B 109.5
C68 C70 H70C 109.5
H70A C70 H70C 109.5
H70B C70 H70C 109.5
C72 C71 Ru2 119.62(13)
C72 C71 H71 120.2
Ru2 C71 H71 120.2
C77 C72 C73 118.37(17)
C77 C72 C71 118.32(15)
C73 C72 C71 123.30(17)
C74 C73 C72 120.49(19)
C74 C73 H73 119.8
C72 C73 H73 119.8
C75 C74 C73 119.61(18)
C75 C74 H74 120.2
C73 C74 H74 120.2
C74 C75 C76 121.33(18)
C74 C75 H75 119.3
C76 C75 H75 119.3
C75 C76 C77 118.48(19)
C75 C76 H76 120.8
C77 C76 H76 120.8
C76 C77 O3 124.40(17)
C76 C77 C72 121.72(17)
O3 C77 C72 113.83(15)
O3 C78 C80 105.82(13)
O3 C78 C79 109.63(14)
C80 C78 C79 114.42(15)
O3 C78 H78 108.9
C80 C78 H78 108.9
C79 C78 H78 108.9
C78 C79 H79A 109.5
C78 C79 H79B 109.5
H79A C79 H79B 109.5
C78 C79 H79C 109.5
H79A C79 H79C 109.5
H79B C79 H79C 109.5
C78 C80 H80A 109.5
C78 C80 H80B 109.5
H80A C80 H80B 109.5
C78 C80 H80C 109.5
H80A C80 H80C 109.5
H80B C80 H80C 109.5
O4 C81 C82 120.91(15)
O4 C81 C86 120.06(15)
C82 C81 C86 119.04(16)
C83 C82 C81 120.14(17)
C83 C82 H82 119.9
C81 C82 H82 119.9
C82 C83 C84 120.39(17)
C82 C83 H83 119.8
C84 C83 H83 119.8
C85 C84 C83 119.85(17)
C85 C84 H84 120.1
C83 C84 H84 120.1
C84 C85 C86 120.34(17)
C84 C85 H85 119.8
C86 C85 H85 119.8
C85 C86 C81 120.20(16)
C85 C86 S2 122.65(13)
C81 C86 S2 117.16(12)

loop_
_geom_bond_atom_site_label_1
_geom_bond_atom_site_label_2
_geom_bond_distance
Ru1 C28 1.8343(16)
Ru1 O2 1.9993(11)
Ru1 C1 2.0267(16)
Ru1 O1 2.2610(11)
Ru1 S1 2.2858(4)
S1 C43 1.7670(16)
O1 C34 1.3925(19)
O1 C35 1.4811(19)
O2 C38 1.340(2)
N1 C1 1.357(2)
N1 C4 1.442(2)
N1 C2 1.480(2)
N2 C1 1.363(2)
N2 C16 1.443(2)
N2 C3 1.477(2)
C2 C3 1.515(2)
C2 H2A 0.9900
C2 H2B 0.9900
C3 H3A 0.9900
C3 H3B 0.9900
C4 C5 1.398(2)
C4 C9 1.414(2)
C5 C6 1.398(2)
C5 C10 1.520(2)
C6 C7 1.378(3)
C6 H6 0.9500
C7 C8 1.378(3)
C7 H7 0.9500
C8 C9 1.395(2)
C8 H8 0.9500
C9 C13 1.519(2)
C10 C11 1.529(2)
C10 C12 1.537(2)
C10 H10 1.0000
C11 H11A 0.9800
C11 H11B 0.9800
C11 H11C 0.9800
C12 H12A 0.9800
C12 H12B 0.9800
C12 H12C 0.9800
C13 C15 1.535(2)
C13 C14 1.535(2)
C13 H13 1.0000
C14 H14A 0.9800
C14 H14B 0.9800
C14 H14C 0.9800
C15 H15A 0.9800
C15 H15B 0.9800
C15 H15C 0.9800
C16 C21 1.403(2)
C16 C17 1.404(3)
C17 C18 1.397(2)
C17 C22 1.517(3)
C18 C19 1.381(3)
C18 H18 0.9500
C19 C20 1.376(3)
C19 H19 0.9500
C20 C21 1.400(2)
C20 H20 0.9500
C21 C25 1.512(3)
C22 C23 1.535(3)
C22 C24 1.536(2)
C22 H22 1.0000
C23 H23A 0.9800
C23 H23B 0.9800
C23 H23C 0.9800
C24 H24A 0.9800
C24 H24B 0.9800
C24 H24C 0.9800
C25 C27 1.527(3)
C25 C26 1.529(3)
C25 H25 1.0000
C26 H26A 0.9800
C26 H26B 0.9800
C26 H26C 0.9800
C27 H27A 0.9800
C27 H27B 0.9800
C27 H27C 0.9800
C28 C29 1.454(2)
C28 H28 0.9500
C29 C34 1.399(2)
C29 C30 1.401(2)
C30 C31 1.384(2)
C30 H30 0.9500
C31 C32 1.388(3)
C31 H31 0.9500
C32 C33 1.392(3)
C32 H32 0.9500
C33 C34 1.386(2)
C33 H33 0.9500
C35 C37 1.507(2)
C35 C36 1.514(3)
C35 H35 1.0000
C36 H36A 0.9800
C36 H36B 0.9800
C36 H36C 0.9800
C37 H37A 0.9800
C37 H37B 0.9800
C37 H37C 0.9800
C38 C39 1.396(2)
C38 C43 1.405(2)
C39 C40 1.383(3)
C39 H39 0.9500
C40 C41 1.386(3)
C40 H40 0.9500
C41 C42 1.394(2)
C41 H41 0.9500
C42 C43 1.385(2)
C42 H42 0.9500
Ru2 C71 1.8370(16)
Ru2 O4 2.0080(11)
Ru2 C44 2.0271(16)
Ru2 S2 2.2813(4)
Ru2 O3 2.2962(11)
S2 C86 1.7570(17)
O3 C77 1.390(2)
O3 C78 1.480(2)
O4 C81 1.345(2)
N3 C44 1.351(2)
N3 C47 1.448(2)
N3 C45 1.473(2)
N4 C44 1.362(2)
N4 C59 1.444(2)
N4 C46 1.471(2)
C45 C46 1.520(2)
C45 H45A 0.9900
C45 H45B 0.9900
C46 H46A 0.9900
C46 H46B 0.9900
C47 C52 1.404(2)
C47 C48 1.410(2)
C48 C49 1.393(2)
C48 C53 1.524(2)
C49 C50 1.382(3)
C49 H49 0.9500
C50 C51 1.383(2)
C50 H50 0.9500
C51 C52 1.398(2)
C51 H51 0.9500
C52 C56 1.521(2)
C53 C55 1.523(2)
C53 C54 1.528(3)
C53 H53 1.0000
C54 H54A 0.9800
C54 H54B 0.9800
C54 H54C 0.9800
C55 H55A 0.9800
C55 H55B 0.9800
C55 H55C 0.9800
C56 C57 1.529(2)
C56 C58 1.535(2)
C56 H56 1.0000
C57 H57A 0.9800
C57 H57B 0.9800
C57 H57C 0.9800
C58 H58A 0.9800
C58 H58B 0.9800
C58 H58C 0.9800
C59 C60 1.406(2)
C59 C64 1.408(2)
C60 C61 1.397(2)
C60 C65 1.520(2)
C61 C62 1.386(3)
C61 H61 0.9500
C62 C63 1.382(3)
C62 H62 0.9500
C63 C64 1.393(2)
C63 H63 0.9500
C64 C68 1.523(2)
C65 C66 1.532(3)
C65 C67 1.536(2)
C65 H65 1.0000
C66 H66A 0.9800
C66 H66B 0.9800
C66 H66C 0.9800
C67 H67A 0.9800
C67 H67B 0.9800
C67 H67C 0.9800
C68 C70 1.529(2)
C68 C69 1.534(3)
C68 H68 1.0000
C69 H69A 0.9800
C69 H69B 0.9800
C69 H69C 0.9800
C70 H70A 0.9800
C70 H70B 0.9800
C70 H70C 0.9800
C71 C72 1.458(2)
C71 H71 0.9500
C72 C77 1.396(3)
C72 C73 1.400(2)
C73 C74 1.392(3)
C73 H73 0.9500
C74 C75 1.382(3)
C74 H74 0.9500
C75 C76 1.388(3)
C75 H75 0.9500
C76 C77 1.389(3)
C76 H76 0.9500
C78 C80 1.506(2)
C78 C79 1.512(3)
C78 H78 1.0000
C79 H79A 0.9800
C79 H79B 0.9800
C79 H79C 0.9800
C80 H80A 0.9800
C80 H80B 0.9800
C80 H80C 0.9800
C81 C82 1.397(2)
C81 C86 1.402(2)
C82 C83 1.390(3)
C82 H82 0.9500
C83 C84 1.390(3)
C83 H83 0.9500
C84 C85 1.381(3)
C84 H84 0.9500
C85 C86 1.391(2)
C85 H85 0.9500

loop_
_geom_torsion_atom_site_label_1
_geom_torsion_atom_site_label_2
_geom_torsion_atom_site_label_3
_geom_torsion_atom_site_label_4
_geom_torsion
C4 N1 C1 N2 -172.15(15)
C2 N1 C1 N2 7.93(18)
C4 N1 C1 Ru1 24.7(2)
C2 N1 C1 Ru1 -155.23(12)
C16 N2 C1 N1 157.67(15)
C3 N2 C1 N1 0.18(19)
C16 N2 C1 Ru1 -37.0(2)
C3 N2 C1 Ru1 165.56(12)
C1 N1 C2 C3 -12.33(18)
C4 N1 C2 C3 167.75(15)
C1 N2 C3 C2 -7.61(19)
C16 N2 C3 C2 -166.80(14)
N1 C2 C3 N2 11.11(17)
C1 N1 C4 C5 -108.89(19)
C2 N1 C4 C5 71.0(2)
C1 N1 C4 C9 73.5(2)
C2 N1 C4 C9 -106.61(17)
C9 C4 C5 C6 -2.3(2)
N1 C4 C5 C6 -179.82(15)
C9 C4 C5 C10 176.35(15)
N1 C4 C5 C10 -1.2(2)
C4 C5 C6 C7 0.2(3)
C10 C5 C6 C7 -178.45(17)
C5 C6 C7 C8 1.8(3)
C6 C7 C8 C9 -1.8(3)
C7 C8 C9 C4 -0.1(3)
C7 C8 C9 C13 178.16(17)
C5 C4 C9 C8 2.2(2)
N1 C4 C9 C8 179.80(14)
C5 C4 C9 C13 -176.03(15)
N1 C4 C9 C13 1.5(2)
C4 C5 C10 C11 133.91(17)
C6 C5 C10 C11 -47.5(2)
C4 C5 C10 C12 -103.04(18)
C6 C5 C10 C12 75.6(2)
C8 C9 C13 C15 -98.30(19)
C4 C9 C13 C15 79.92(19)
C8 C9 C13 C14 24.2(2)
C4 C9 C13 C14 -157.59(15)
C1 N2 C16 C21 101.23(19)
C3 N2 C16 C21 -102.36(19)
C1 N2 C16 C17 -84.6(2)
C3 N2 C16 C17 71.8(2)
C21 C16 C17 C18 1.2(2)
N2 C16 C17 C18 -172.89(14)
C21 C16 C17 C22 -178.42(15)
N2 C16 C17 C22 7.5(2)
C16 C17 C18 C19 -2.3(3)
C22 C17 C18 C19 177.35(16)
C17 C18 C19 C20 0.9(3)
C18 C19 C20 C21 1.7(3)
C19 C20 C21 C16 -2.7(3)
C19 C20 C21 C25 173.55(17)
C17 C16 C21 C20 1.2(2)
N2 C16 C21 C20 175.17(15)
C17 C16 C21 C25 -174.93(16)
N2 C16 C21 C25 -1.0(2)
C18 C17 C22 C23 -63.4(2)
C16 C17 C22 C23 116.20(18)
C18 C17 C22 C24 61.2(2)
C16 C17 C22 C24 -119.14(18)
C20 C21 C25 C27 44.0(2)
C16 C21 C25 C27 -139.97(17)
C20 C21 C25 C26 -80.4(2)
C16 C21 C25 C26 95.6(2)
O2 Ru1 C28 C29 77.55(13)
C1 Ru1 C28 C29 -109.01(13)
O1 Ru1 C28 C29 -2.12(12)
S1 Ru1 C28 C29 165.07(12)
Ru1 C28 C29 C34 2.8(2)
Ru1 C28 C29 C30 -177.53(13)
C34 C29 C30 C31 1.4(2)
C28 C29 C30 C31 -178.28(16)
C29 C30 C31 C32 0.2(3)
C30 C31 C32 C33 -1.4(3)
C31 C32 C33 C34 1.1(3)
C32 C33 C34 O1 179.84(16)
C32 C33 C34 C29 0.6(3)
C35 O1 C34 C33 24.4(2)
Ru1 O1 C34 C33 -179.53(14)
C35 O1 C34 C29 -156.25(14)
Ru1 O1 C34 C29 -0.21(16)
C30 C29 C34 C33 -1.8(2)
C28 C29 C34 C33 177.91(16)
C30 C29 C34 O1 178.88(14)
C28 C29 C34 O1 -1.4(2)
C34 O1 C35 C37 -176.31(14)
Ru1 O1 C35 C37 32.94(19)
C34 O1 C35 C36 60.73(19)
Ru1 O1 C35 C36 -90.03(16)
Ru1 O2 C38 C39 -175.33(11)
Ru1 O2 C38 C43 5.56(19)
O2 C38 C39 C40 -178.13(15)
C43 C38 C39 C40 1.0(2)
C38 C39 C40 C41 -1.1(3)
C39 C40 C41 C42 -0.1(3)
C40 C41 C42 C43 1.4(3)
C41 C42 C43 C38 -1.4(2)
C41 C42 C43 S1 178.60(13)
O2 C38 C43 C42 179.38(14)
C39 C38 C43 C42 0.3(2)
O2 C38 C43 S1 -0.7(2)
C39 C38 C43 S1 -179.77(12)
Ru1 S1 C43 C42 176.49(13)
Ru1 S1 C43 C38 -3.47(12)
C47 N3 C44 N4 172.96(14)
C45 N3 C44 N4 2.46(18)
C47 N3 C44 Ru2 -22.0(2)
C45 N3 C44 Ru2 167.48(12)
C59 N4 C44 N3 -156.92(14)
C46 N4 C44 N3 4.11(18)
C59 N4 C44 Ru2 35.9(2)
C46 N4 C44 Ru2 -163.06(11)
C44 N3 C45 C46 -7.51(18)
C47 N3 C45 C46 -178.97(13)
C44 N4 C46 C45 -8.50(18)
C59 N4 C46 C45 153.81(14)
N3 C45 C46 N4 8.95(17)
C44 N3 C47 C52 99.54(19)
C45 N3 C47 C52 -90.42(19)
C44 N3 C47 C48 -84.6(2)
C45 N3 C47 C48 85.43(19)
C52 C47 C48 C49 -2.9(2)
N3 C47 C48 C49 -178.70(14)
C52 C47 C48 C53 174.78(15)
N3 C47 C48 C53 -1.0(2)
C47 C48 C49 C50 -0.1(3)
C53 C48 C49 C50 -177.93(16)
C48 C49 C50 C51 2.2(3)
C49 C50 C51 C52 -1.2(3)
C50 C51 C52 C47 -1.7(3)
C50 C51 C52 C56 175.05(16)
C48 C47 C52 C51 3.8(2)
N3 C47 C52 C51 179.57(14)
C48 C47 C52 C56 -172.79(15)
N3 C47 C52 C56 2.9(2)
C49 C48 C53 C55 -40.8(2)
C47 C48 C53 C55 141.52(17)
C49 C48 C53 C54 80.7(2)
C47 C48 C53 C54 -97.0(2)
C51 C52 C56 C57 48.6(2)
C47 C52 C56 C57 -134.78(16)
C51 C52 C56 C58 -73.79(19)
C47 C52 C56 C58 102.81(18)
C44 N4 C59 C60 -100.10(19)
C46 N4 C59 C60 100.00(18)
C44 N4 C59 C64 85.0(2)
C46 N4 C59 C64 -74.94(19)
C64 C59 C60 C61 -5.3(2)
N4 C59 C60 C61 179.99(15)
C64 C59 C60 C65 171.03(15)
N4 C59 C60 C65 -3.7(2)
C59 C60 C61 C62 2.5(3)
C65 C60 C61 C62 -173.90(16)
C60 C61 C62 C63 1.3(3)
C61 C62 C63 C64 -2.5(3)
C62 C63 C64 C59 -0.3(3)
C62 C63 C64 C68 -179.47(16)
C60 C59 C64 C63 4.2(2)
N4 C59 C64 C63 179.12(15)
C60 C59 C64 C68 -176.60(16)
N4 C59 C64 C68 -1.7(2)
C61 C60 C65 C66 -37.2(2)
C59 C60 C65 C66 146.55(16)
C61 C60 C65 C67 86.2(2)
C59 C60 C65 C67 -90.04(19)
C63 C64 C68 C70 66.1(2)
C59 C64 C68 C70 -113.08(18)
C63 C64 C68 C69 -58.3(2)
C59 C64 C68 C69 122.54(19)
O4 Ru2 C71 C72 -83.74(13)
C44 Ru2 C71 C72 101.93(13)
S2 Ru2 C71 C72 -171.25(12)
O3 Ru2 C71 C72 -2.45(12)
Ru2 C71 C72 C77 3.3(2)
Ru2 C71 C72 C73 -175.71(13)
C77 C72 C73 C74 -0.1(3)
C71 C72 C73 C74 178.91(16)
C72 C73 C74 C75 0.1(3)
C73 C74 C75 C76 0.1(3)
C74 C75 C76 C77 -0.4(3)
C75 C76 C77 O3 -176.92(16)
C75 C76 C77 C72 0.5(3)
C78 O3 C77 C76 -31.9(2)
Ru2 O3 C77 C76 177.31(15)
C78 O3 C77 C72 150.55(15)
Ru2 O3 C77 C72 -0.28(17)
C73 C72 C77 C76 -0.3(3)
C71 C72 C77 C76 -179.28(16)
C73 C72 C77 O3 177.40(14)
C71 C72 C77 O3 -1.6(2)
C77 O3 C78 C80 170.53(14)
Ru2 O3 C78 C80 -44.11(18)
C77 O3 C78 C79 -65.61(18)
Ru2 O3 C78 C79 79.75(16)
Ru2 O4 C81 C82 175.75(12)
Ru2 O4 C81 C86 -4.21(19)
O4 C81 C82 C83 177.65(16)
C86 C81 C82 C83 -2.4(2)
C81 C82 C83 C84 1.3(3)
C82 C83 C84 C85 0.2(3)
C83 C84 C85 C86 -0.6(3)
C84 C85 C86 C81 -0.5(3)
C84 C85 C86 S2 179.17(14)
O4 C81 C86 C85 -178.00(15)
C82 C81 C86 C85 2.0(2)
O4 C81 C86 S2 2.3(2)
C82 C81 C86 S2 -177.70(12)
Ru2 S2 C86 C85 -179.35(13)
Ru2 S2 C86 C81 0.37(13)
